data_4304908
loop_
_publ_author_name
'Lei Zhou'
'Kenneth M. Nicholas'

_publ_contact_author_address
; 
   Department of Chemistry and Biochemistry 
   University of Oklahoma 
   620 Parrington Oval, room 208 
   Norman, OK  73019-3051  USA 
;
_publ_contact_author_email knicholas@ou.edu
_publ_contact_author_fax 1(405)3256111
_publ_contact_author_name 'Prof. Kenneth M. Nicholas'
_publ_contact_author_phone 1(405)3253696
_publ_section_title
;
Imidazole Substituent Effects on Oxidative Reactivity of
Tripodal(imid)2(thioether)CuI Complexes
;
_journal_name_full 'Inorganic Chemistry'
_journal_page_first 4356
_journal_page_last 4367
_journal_paper_doi 10.1021/ic800007t
_journal_volume 47
_journal_year 2008
_chemical_formula_moiety 'C48 H54 Cu2 N8 O4 S2, 2(F6 P)'
_chemical_formula_sum 'C48 H54 Cu2 F12 N8 O4 P2 S2'
_chemical_formula_weight 1288.13
_chemical_name_systematic
; 
 ? 
;
_space_group_IT_number 12
_symmetry_cell_setting monoclinic
_symmetry_space_group_name_Hall '-C 2y'
_symmetry_space_group_name_H-M 'C 1 2/m 1'
_atom_sites_solution_hydrogens geom
_atom_sites_solution_primary direct
_atom_sites_solution_secondary difmap
_audit_creation_method SHELXL-97
_cell_angle_alpha 90.00
_cell_angle_beta 118.276(8)
_cell_angle_gamma 90.00
_cell_formula_units_Z 2
_cell_length_a 20.615(6)
_cell_length_b 13.416(4)
_cell_length_c 11.190(3)
_cell_measurement_reflns_used 4662
_cell_measurement_temperature 100(2)
_cell_measurement_theta_max 28.06
_cell_measurement_theta_min 2.22
_cell_volume 2725.5(14)
_computing_cell_refinement 'Bruker SMART'
_computing_data_collection 'Bruker SMART'
_computing_data_reduction 'Bruker SAINT'
_computing_molecular_graphics 'SHELXTL (Sheldrick, 2000)'
_computing_publication_material 'SHELXTL (Sheldrick, 2000)'
_computing_structure_refinement 'SHELXTL (Sheldrick, 2000)'
_computing_structure_solution 'SHELXTL (Sheldrick, 2000)'
_diffrn_ambient_temperature 100(2)
_diffrn_measured_fraction_theta_full 0.997
_diffrn_measured_fraction_theta_max 0.997
_diffrn_measurement_device_type 'CCD Bruker APEX'
_diffrn_measurement_method '\w scans'
_diffrn_radiation_monochromator graphite
_diffrn_radiation_source 'fine-focus sealed tube'
_diffrn_radiation_type MoK\a
_diffrn_radiation_wavelength 0.71073
_diffrn_reflns_av_R_equivalents 0.0528
_diffrn_reflns_av_sigmaI/netI 0.0425
_diffrn_reflns_limit_h_max 25
_diffrn_reflns_limit_h_min -25
_diffrn_reflns_limit_k_max 16
_diffrn_reflns_limit_k_min -16
_diffrn_reflns_limit_l_max 13
_diffrn_reflns_limit_l_min -13
_diffrn_reflns_number 10781
_diffrn_reflns_theta_full 25.99
_diffrn_reflns_theta_max 25.99
_diffrn_reflns_theta_min 1.89
_diffrn_standards_number 0
_exptl_absorpt_coefficient_mu 1.008
_exptl_absorpt_correction_T_max 0.974
_exptl_absorpt_correction_T_min 0.631
_exptl_absorpt_correction_type multi-scan
_exptl_absorpt_process_details 'SADABS (Sheldrick, 2002)'
_exptl_crystal_colour green
_exptl_crystal_density_diffrn 1.570
_exptl_crystal_density_method 'not measured'
_exptl_crystal_description plate
_exptl_crystal_F_000 1316
_exptl_crystal_size_max 0.50
_exptl_crystal_size_mid 0.13
_exptl_crystal_size_min 0.03
_refine_diff_density_max 0.926
_refine_diff_density_min -0.286
_refine_diff_density_rms 0.092
_refine_ls_extinction_method none
_refine_ls_goodness_of_fit_ref 1.010
_refine_ls_hydrogen_treatment constr
_refine_ls_matrix_type full
_refine_ls_number_parameters 261
_refine_ls_number_reflns 2786
_refine_ls_number_restraints 68
_refine_ls_restrained_S_all 1.002
_refine_ls_R_factor_all 0.0564
_refine_ls_R_factor_gt 0.0435
_refine_ls_shift/su_max 0.001
_refine_ls_shift/su_mean 0.000
_refine_ls_structure_factor_coef Fsqd
_refine_ls_weighting_details 'calc w=1/[\s^2^(Fo^2^)+(0.0800P)^2^+1.4000P] where P=(Fo^2^+2Fc^2^)/3'
_refine_ls_weighting_scheme calc
_refine_ls_wR_factor_gt 0.1145
_refine_ls_wR_factor_ref 0.1221
_reflns_number_gt 2254
_reflns_number_total 2786
_reflns_threshold_expression I>2/s(I)
_cod_data_source_file ic800007t_si_002.cif
_cod_data_source_block 07045
_cod_database_code 4304908

loop_
_symmetry_equiv_pos_as_xyz
'x, y, z'
'-x, y, -z'
'x+1/2, y+1/2, z'
'-x+1/2, y+1/2, -z'
'-x, -y, -z'
'x, -y, z'
'-x+1/2, -y+1/2, -z'
'x+1/2, -y+1/2, z'

loop_
_atom_site_label
_atom_site_type_symbol
_atom_site_fract_x
_atom_site_fract_y
_atom_site_fract_z
_atom_site_U_iso_or_equiv
_atom_site_adp_type
_atom_site_occupancy
_atom_site_symmetry_multiplicity
_atom_site_calc_flag
_atom_site_refinement_flags
_atom_site_disorder_assembly
_atom_site_disorder_group
Cu1 Cu 0.58065(2) 0.5000 0.59918(5) 0.02597(18) Uani 1 2 d S . .
O1 O 0.5000 0.41050(18) 0.5000 0.0291(6) Uani 1 2 d S . .
H1 H 0.5082 0.3738 0.4467 0.035 Uiso 0.50 1 d PR . .
C1 C 0.7555(2) 0.5000 0.6916(4) 0.0221(8) Uani 1 2 d S . .
C2 C 0.72581(15) 0.4068(2) 0.7254(3) 0.0222(6) Uani 1 1 d . A .
N3 N 0.65348(12) 0.39688(18) 0.7011(2) 0.0259(5) Uani 1 1 d . A .
C4 C 0.64765(16) 0.3063(2) 0.7440(3) 0.0311(7) Uani 1 1 d D . .
N5 N 0.71249(13) 0.25960(19) 0.7930(3) 0.0313(6) Uani 1 1 d . A .
H5 H 0.7216 0.1989 0.8268 0.038 Uiso 1 1 calc R . .
C6 C 0.76256(16) 0.3215(2) 0.7825(3) 0.0275(6) Uani 1 1 d . . .
H6 H 0.8128 0.3073 0.8096 0.033 Uiso 1 1 calc R A .
C7 C 0.5822(3) 0.2504(4) 0.7326(5) 0.0255(19) Uani 0.50 1 d PD A 1
C8 C 0.5695(3) 0.2579(4) 0.8440(5) 0.0359(14) Uani 0.50 1 d PD A 1
H8 H 0.6000 0.2998 0.9180 0.043 Uiso 0.50 1 calc PR A 1
C9 C 0.5127(3) 0.2046(4) 0.8478(5) 0.0399(16) Uani 0.50 1 d PD A 1
H9 H 0.5044 0.2103 0.9241 0.048 Uiso 0.50 1 calc PR A 1
C10 C 0.4679(3) 0.1431(4) 0.7402(5) 0.0389(19) Uani 0.50 1 d PD A 1
H10 H 0.4292 0.1065 0.7429 0.047 Uiso 0.50 1 calc PR A 1
C11 C 0.4800(3) 0.1355(4) 0.6285(6) 0.055(2) Uani 0.50 1 d PD A 1
H11 H 0.4494 0.0939 0.5543 0.066 Uiso 0.50 1 calc PR A 1
C12 C 0.5371(3) 0.1886(4) 0.6251(6) 0.052(2) Uani 0.50 1 d PD A 1
H12 H 0.5454 0.1828 0.5487 0.063 Uiso 0.50 1 calc PR A 1
C7' C 0.5832(2) 0.2718(4) 0.7591(6) 0.034(2) Uani 0.50 1 d PD A 2
C8' C 0.5325(3) 0.3323(4) 0.7711(5) 0.0375(15) Uani 0.50 1 d PD A 2
H8' H 0.5384 0.4026 0.7745 0.045 Uiso 0.50 1 calc PR A 2
C9' C 0.4732(3) 0.2907(4) 0.7782(6) 0.0455(17) Uani 0.50 1 d PD A 2
H9' H 0.4383 0.3324 0.7867 0.055 Uiso 0.50 1 calc PR A 2
C10' C 0.4647(3) 0.1886(4) 0.7731(7) 0.046(2) Uani 0.50 1 d PD A 2
H10' H 0.4237 0.1599 0.7772 0.055 Uiso 0.50 1 calc PR A 2
C11' C 0.5156(3) 0.1283(4) 0.7619(6) 0.050(2) Uani 0.50 1 d PD A 2
H11' H 0.5100 0.0580 0.7596 0.060 Uiso 0.50 1 calc PR A 2
C12' C 0.5747(3) 0.1697(4) 0.7540(6) 0.0388(16) Uani 0.50 1 d PD A 2
H12' H 0.6094 0.1280 0.7450 0.047 Uiso 0.50 1 calc PR A 2
O13 O 0.83429(14) 0.5000 0.7663(3) 0.0253(6) Uani 1 2 d S . .
C14 C 0.8671(2) 0.5000 0.9122(4) 0.0326(10) Uani 1 2 d S . .
H14A H 0.9116 0.4586 0.9504 0.049 Uiso 0.50 1 d PR . .
H14B H 0.8319 0.4731 0.9394 0.049 Uiso 0.50 1 d PR . .
H14C H 0.8802 0.5684 0.9461 0.049 Uiso 0.50 1 d PR . .
C15 C 0.7392(3) 0.4919(6) 0.5380(5) 0.0215(11) Uani 0.50 1 d PD . .
C16 C 0.7570(4) 0.3900(5) 0.4995(8) 0.0280(16) Uani 0.50 1 d PD . .
H16A H 0.8078 0.3718 0.5636 0.042 Uiso 0.50 1 d PR . .
H16B H 0.7510 0.3912 0.4072 0.042 Uiso 0.50 1 d PR . .
H16C H 0.7232 0.3409 0.5045 0.042 Uiso 0.50 1 d PR . .
C17 C 0.7826(4) 0.5738(6) 0.5122(8) 0.0283(16) Uani 0.50 1 d PD . .
H17A H 0.7655 0.5783 0.4143 0.043 Uiso 0.50 1 d PR . .
H17B H 0.8345 0.5538 0.5586 0.043 Uiso 0.50 1 d PR . .
H17C H 0.7773 0.6390 0.5463 0.043 Uiso 0.50 1 d PR . .
S18 S 0.63913(6) 0.5000 0.42581(10) 0.0313(3) Uani 1 2 d S . .
C19 C 0.6251(4) 0.3603(5) 0.3947(7) 0.0393(15) Uani 0.50 1 d P B 1
H19A H 0.6446 0.3393 0.3340 0.059 Uiso 0.50 1 d PR B 1
H19B H 0.5724 0.3450 0.3528 0.059 Uiso 0.50 1 d PR B 1
H19C H 0.6511 0.3247 0.4812 0.059 Uiso 0.50 1 d PR B 1
P1 P 0.29101(7) 0.5000 0.91329(11) 0.0329(3) Uani 1 2 d S . .
F1 F 0.25662(11) 0.41504(13) 0.96965(17) 0.0398(5) Uani 1 1 d . . .
F2 F 0.32266(11) 0.41472(14) 0.85573(19) 0.0442(5) Uani 1 1 d . . .
F3 F 0.21570(15) 0.5000 0.7722(2) 0.0476(7) Uani 1 2 d S . .
F4 F 0.36412(15) 0.5000 1.0533(3) 0.0449(7) Uani 1 2 d S . .

loop_
_atom_site_aniso_label
_atom_site_aniso_U_11
_atom_site_aniso_U_22
_atom_site_aniso_U_33
_atom_site_aniso_U_23
_atom_site_aniso_U_13
_atom_site_aniso_U_12
Cu1 0.0177(3) 0.0234(3) 0.0324(3) 0.000 0.0082(2) 0.000
O1 0.0200(14) 0.0120(12) 0.0428(17) 0.000 0.0045(13) 0.000
C1 0.0188(19) 0.0276(19) 0.0188(18) 0.000 0.0080(15) 0.000
C2 0.0212(13) 0.0274(14) 0.0182(13) 0.0006(10) 0.0095(11) 0.0015(11)
N3 0.0219(12) 0.0312(13) 0.0246(12) 0.0068(10) 0.0110(10) 0.0005(10)
C4 0.0275(16) 0.0361(16) 0.0297(15) 0.0080(12) 0.0135(13) -0.0004(12)
N5 0.0317(14) 0.0272(12) 0.0349(14) 0.0061(11) 0.0157(12) 0.0003(10)
C6 0.0241(15) 0.0296(15) 0.0298(15) 0.0015(12) 0.0138(12) 0.0018(12)
C7 0.027(4) 0.030(4) 0.023(4) -0.001(3) 0.014(3) -0.002(3)
C8 0.026(3) 0.049(4) 0.029(3) 0.003(3) 0.010(3) -0.004(3)
C9 0.025(3) 0.059(4) 0.033(4) 0.012(3) 0.012(3) -0.002(3)
C10 0.035(4) 0.026(4) 0.056(5) 0.009(3) 0.022(4) -0.003(4)
C11 0.061(5) 0.046(4) 0.064(5) -0.023(4) 0.035(4) -0.027(4)
C12 0.060(5) 0.058(5) 0.053(5) -0.022(4) 0.039(4) -0.021(4)
C7' 0.034(5) 0.039(5) 0.024(4) -0.003(3) 0.010(3) -0.011(3)
C8' 0.038(4) 0.035(3) 0.044(4) 0.003(3) 0.023(3) -0.009(3)
C9' 0.041(4) 0.052(4) 0.051(4) 0.003(3) 0.028(3) -0.009(3)
C10' 0.046(5) 0.049(5) 0.049(5) 0.002(4) 0.028(4) -0.017(5)
C11' 0.041(4) 0.040(4) 0.050(5) 0.020(3) 0.007(4) -0.015(4)
C12' 0.029(3) 0.030(3) 0.048(4) 0.016(3) 0.010(3) -0.006(3)
O13 0.0171(13) 0.0381(16) 0.0205(13) 0.000 0.0087(11) 0.000
C14 0.020(2) 0.049(3) 0.024(2) 0.000 0.0070(17) 0.000
C15 0.024(2) 0.021(3) 0.0197(19) -0.002(4) 0.0103(16) -0.007(4)
C16 0.032(4) 0.029(4) 0.025(3) -0.006(3) 0.015(3) 0.002(3)
C17 0.035(5) 0.029(4) 0.022(3) 0.000(3) 0.014(3) -0.003(3)
S18 0.0272(6) 0.0415(6) 0.0201(5) 0.000 0.0070(4) 0.000
C19 0.047(4) 0.035(3) 0.042(4) -0.015(3) 0.025(3) -0.013(3)
P1 0.0415(7) 0.0348(6) 0.0223(6) 0.000 0.0150(5) 0.000
F1 0.0576(12) 0.0362(10) 0.0318(10) -0.0039(8) 0.0264(9) -0.0061(9)
F2 0.0532(12) 0.0471(11) 0.0382(10) -0.0063(8) 0.0265(10) 0.0022(9)
F3 0.0451(16) 0.074(2) 0.0232(13) 0.000 0.0156(12) 0.000
F4 0.0456(16) 0.0501(16) 0.0302(14) 0.000 0.0106(13) 0.000

loop_
_atom_type_symbol
_atom_type_description
_atom_type_scat_dispersion_real
_atom_type_scat_dispersion_imag
_atom_type_scat_source
C C 0.0033 0.0016 'International Tables Vol C Tables 4.2.6.8 and 6.1.1.4'
H H 0.0000 0.0000 'International Tables Vol C Tables 4.2.6.8 and 6.1.1.4'
N N 0.0061 0.0033 'International Tables Vol C Tables 4.2.6.8 and 6.1.1.4'
O O 0.0106 0.0060 'International Tables Vol C Tables 4.2.6.8 and 6.1.1.4'
F F 0.0171 0.0103 'International Tables Vol C Tables 4.2.6.8 and 6.1.1.4'
P P 0.1023 0.0942 'International Tables Vol C Tables 4.2.6.8 and 6.1.1.4'
S S 0.1246 0.1234 'International Tables Vol C Tables 4.2.6.8 and 6.1.1.4'
Cu Cu 0.3201 1.2651 'International Tables Vol C Tables 4.2.6.8 and 6.1.1.4'

loop_
_geom_angle_atom_site_label_1
_geom_angle_atom_site_label_2
_geom_angle_atom_site_label_3
_geom_angle
_geom_angle_site_symmetry_1
_geom_angle_site_symmetry_3
_geom_angle_publ_flag
O1 Cu1 O1 77.38(12) 5_666 . ?
O1 Cu1 N3 96.30(9) 5_666 6_565 ?
O1 Cu1 N3 172.56(8) . 6_565 ?
O1 Cu1 N3 172.56(8) 5_666 . ?
O1 Cu1 N3 96.30(9) . . ?
N3 Cu1 N3 89.72(14) 6_565 . ?
O1 Cu1 S18 98.18(3) 5_666 . ?
O1 Cu1 S18 98.18(3) . . ?
N3 Cu1 S18 86.52(7) 6_565 . ?
N3 Cu1 S18 86.52(7) . . ?
O1 Cu1 Cu1 38.69(6) 5_666 5_666 ?
O1 Cu1 Cu1 38.69(6) . 5_666 ?
N3 Cu1 Cu1 134.87(7) 6_565 5_666 ?
N3 Cu1 Cu1 134.87(7) . 5_666 ?
S18 Cu1 Cu1 100.51(4) . 5_666 ?
Cu1 O1 Cu1 102.62(12) 5_666 . ?
Cu1 O1 H1 111.2 5_666 . ?
Cu1 O1 H1 111.2 . . ?
O13 C1 C2 109.5(2) . 6_565 ?
O13 C1 C2 109.5(2) . . ?
C2 C1 C2 111.0(3) 6_565 . ?
O13 C1 C15 103.4(3) . . ?
C2 C1 C15 115.0(3) 6_565 . ?
C2 C1 C15 108.0(3) . . ?
O13 C1 C15 103.4(3) . 6_565 ?
C2 C1 C15 108.0(3) 6_565 6_565 ?
C2 C1 C15 115.0(3) . 6_565 ?
C6 C2 N3 108.7(2) . . ?
C6 C2 C1 127.8(3) . . ?
N3 C2 C1 123.5(2) . . ?
C4 N3 C2 106.8(2) . . ?
C4 N3 Cu1 132.7(2) . . ?
C2 N3 Cu1 120.08(18) . . ?
N3 C4 N5 109.4(3) . . ?
N3 C4 C7' 124.1(3) . . ?
N5 C4 C7' 125.5(3) . . ?
N3 C4 C7 131.2(3) . . ?
N5 C4 C7 119.1(3) . . ?
C4 N5 C6 109.2(2) . . ?
C4 N5 H5 125.4 . . ?
C6 N5 H5 125.4 . . ?
C2 C6 N5 106.0(2) . . ?
C2 C6 H6 127.0 . . ?
N5 C6 H6 127.0 . . ?
C12 C7 C8 119.1(3) . . ?
C12 C7 C4 125.3(4) . . ?
C8 C7 C4 115.5(4) . . ?
C9 C8 C7 120.5(3) . . ?
C9 C8 H8 119.8 . . ?
C7 C8 H8 119.8 . . ?
C10 C9 C8 120.2(3) . . ?
C10 C9 H9 119.9 . . ?
C8 C9 H9 119.9 . . ?
C9 C10 C11 119.6(3) . . ?
C9 C10 H10 120.2 . . ?
C11 C10 H10 120.2 . . ?
C10 C11 C12 120.1(3) . . ?
C10 C11 H11 120.0 . . ?
C12 C11 H11 120.0 . . ?
C11 C12 C7 120.5(3) . . ?
C11 C12 H12 119.7 . . ?
C7 C12 H12 119.7 . . ?
C8' C7' C12' 120.1(3) . . ?
C8' C7' C4 125.8(4) . . ?
C12' C7' C4 113.9(4) . . ?
C7' C8' C9' 120.1(3) . . ?
C7' C8' H8' 120.0 . . ?
C9' C8' H8' 120.0 . . ?
C10' C9' C8' 119.8(3) . . ?
C10' C9' H9' 120.1 . . ?
C8' C9' H9' 120.1 . . ?
C11' C10' C9' 120.0(3) . . ?
C11' C10' H10' 120.0 . . ?
C9' C10' H10' 120.0 . . ?
C10' C11' C12' 120.2(3) . . ?
C10' C11' H11' 119.9 . . ?
C12' C11' H11' 119.9 . . ?
C7' C12' C11' 119.7(3) . . ?
C7' C12' H12' 120.2 . . ?
C11' C12' H12' 120.2 . . ?
C1 O13 C14 117.1(3) . . ?
O13 C14 H14A 109.5 . . ?
O13 C14 H14B 109.4 . . ?
H14A C14 H14B 109.5 . . ?
O13 C14 H14C 109.5 . . ?
H14A C14 H14C 109.5 . . ?
H14B C14 H14C 109.5 . . ?
C16 C15 C17 110.4(5) . . ?
C17 C15 C1 116.4(5) 6_565 . ?
C16 C15 C1 114.2(5) . . ?
C17 C15 C1 108.2(5) . . ?
C17 C15 C16 107.3(6) 6_565 6_565 ?
C1 C15 C16 104.2(5) . 6_565 ?
C17 C15 S18 121.5(5) 6_565 . ?
C16 C15 S18 101.6(5) . . ?
C17 C15 S18 113.3(5) . . ?
C1 C15 S18 109.1(3) . . ?
C16 C15 S18 94.4(4) 6_565 . ?
C15 C16 H16A 109.4 . . ?
C15 C16 H16A 109.0 6_565 . ?
C15 C16 H16B 110.8 . . ?
C15 C16 H16B 108.2 6_565 . ?
H16A C16 H16B 109.5 . . ?
C15 C16 H16C 108.2 . . ?
C15 C16 H16C 111.2 6_565 . ?
H16A C16 H16C 109.5 . . ?
H16B C16 H16C 109.5 . . ?
C15 C17 H17A 110.3 6_565 . ?
C15 C17 H17A 108.8 . . ?
C15 C17 H17B 111.5 6_565 . ?
C15 C17 H17B 107.0 . . ?
H17A C17 H17B 109.5 . . ?
C15 C17 H17C 106.6 6_565 . ?
C15 C17 H17C 112.6 . . ?
H17A C17 H17C 109.5 . . ?
H17B C17 H17C 109.5 . . ?
C15 S18 C19 95.2(3) . . ?
C15 S18 C19 101.9(3) 6_565 . ?
C15 S18 Cu1 104.17(15) . . ?
C15 S18 Cu1 104.18(15) 6_565 . ?
C19 S18 Cu1 92.9(2) . . ?
C19 S18 Cu1 92.9(2) 6_565 . ?
S18 C19 H19A 109.5 . . ?
S18 C19 H19B 109.4 . . ?
H19A C19 H19B 109.5 . . ?
S18 C19 H19C 109.6 . . ?
H19A C19 H19C 109.5 . . ?
H19B C19 H19C 109.5 . . ?
F4 P1 F2 91.15(12) . 6_565 ?
F4 P1 F2 91.15(12) . . ?
F2 P1 F2 91.58(15) 6_565 . ?
F4 P1 F3 178.93(15) . . ?
F2 P1 F3 89.60(11) 6_565 . ?
F2 P1 F3 89.60(11) . . ?
F4 P1 F1 90.10(11) . 6_565 ?
F2 P1 F1 89.47(10) 6_565 6_565 ?
F2 P1 F1 178.36(13) . 6_565 ?
F3 P1 F1 89.14(11) . 6_565 ?
F4 P1 F1 90.10(11) . . ?
F2 P1 F1 178.36(13) 6_565 . ?
F2 P1 F1 89.47(10) . . ?
F3 P1 F1 89.14(11) . . ?
F1 P1 F1 89.46(14) 6_565 . ?

loop_
_geom_bond_atom_site_label_1
_geom_bond_atom_site_label_2
_geom_bond_distance
_geom_bond_site_symmetry_2
_geom_bond_publ_flag
Cu1 O1 1.9208(16) 5_666 ?
Cu1 O1 1.9208(16) . ?
Cu1 N3 1.961(2) 6_565 ?
Cu1 N3 1.961(2) . ?
Cu1 S18 2.7263(13) . ?
Cu1 Cu1 2.9985(12) 5_666 ?
O1 Cu1 1.9208(16) 5_666 ?
O1 H1 0.8500 . ?
C1 O13 1.432(4) . ?
C1 C2 1.517(3) 6_565 ?
C1 C2 1.517(3) . ?
C1 C15 1.591(6) . ?
C1 C15 1.591(6) 6_565 ?
C2 C6 1.354(4) . ?
C2 N3 1.389(3) . ?
N3 C4 1.333(4) . ?
C4 N5 1.336(4) . ?
C4 C7' 1.491(4) . ?
C4 C7 1.496(4) . ?
N5 C6 1.373(4) . ?
N5 H5 0.8800 . ?
C6 H6 0.9500 . ?
C7 C12 1.392(4) . ?
C7 C8 1.393(4) . ?
C8 C9 1.390(4) . ?
C8 H8 0.9500 . ?
C9 C10 1.389(4) . ?
C9 H9 0.9500 . ?
C10 C11 1.391(4) . ?
C10 H10 0.9500 . ?
C11 C12 1.391(4) . ?
C11 H11 0.9500 . ?
C12 H12 0.9500 . ?
C7' C8' 1.378(4) . ?
C7' C12' 1.379(4) . ?
C8' C9' 1.379(4) . ?
C8' H8' 0.9500 . ?
C9' C10' 1.379(4) . ?
C9' H9' 0.9500 . ?
C10' C11' 1.377(4) . ?
C10' H10' 0.9500 . ?
C11' C12' 1.379(4) . ?
C11' H11' 0.9500 . ?
C12' H12' 0.9500 . ?
O13 C14 1.441(5) . ?
C14 H14A 0.9800 . ?
C14 H14B 0.9800 . ?
C14 H14C 0.9800 . ?
C15 C17 1.381(13) 6_565 ?
C15 C16 1.529(5) . ?
C15 C17 1.529(5) . ?
C15 S18 1.841(5) . ?
C16 H16A 0.9800 . ?
C16 H16B 0.9799 . ?
C16 H16C 0.9798 . ?
C17 H17A 0.9800 . ?
C17 H17B 0.9800 . ?
C17 H17C 0.9801 . ?
S18 C15 1.841(5) 6_565 ?
S18 C19 1.903(6) . ?
S18 C19 1.903(6) 6_565 ?
C19 H19A 0.9799 . ?
C19 H19B 0.9799 . ?
C19 H19C 0.9800 . ?
P1 F4 1.578(3) . ?
P1 F2 1.596(2) 6_565 ?
P1 F2 1.596(2) . ?
P1 F3 1.606(3) . ?
P1 F1 1.6196(19) 6_565 ?
P1 F1 1.6196(19) . ?

loop_
_geom_hbond_atom_site_label_D
_geom_hbond_atom_site_label_H
_geom_hbond_atom_site_label_A
_geom_hbond_distance_DH
_geom_hbond_distance_HA
_geom_hbond_distance_DA
_geom_hbond_angle_DHA
_geom_hbond_site_symmetry_A
N5 H5 F1 0.88 2.08 2.919(3) 159.5 8
N5 H5 F2 0.88 2.47 3.100(3) 128.5 8

loop_
_geom_torsion_atom_site_label_1
_geom_torsion_atom_site_label_2
_geom_torsion_atom_site_label_3
_geom_torsion_atom_site_label_4
_geom_torsion
_geom_torsion_site_symmetry_1
_geom_torsion_site_symmetry_2
_geom_torsion_site_symmetry_3
_geom_torsion_site_symmetry_4
_geom_torsion_publ_flag
O1 Cu1 O1 Cu1 0.0 5_666 . . 5_666 ?
S18 Cu1 O1 Cu1 -96.61(3) . . . 5_666 ?
O13 C1 C2 C6 -18.4(4) . . . . ?
C2 C1 C2 C6 -139.5(2) 6_565 . . . ?
C15 C1 C2 C6 93.5(4) . . . . ?
C15 C1 C2 C6 97.4(4) 6_565 . . . ?
O13 C1 C2 N3 161.4(2) . . . . ?
C2 C1 C2 N3 40.4(4) 6_565 . . . ?
C15 C1 C2 N3 -86.6(4) . . . . ?
C15 C1 C2 N3 -82.7(4) 6_565 . . . ?
C6 C2 N3 C4 0.2(3) . . . . ?
C1 C2 N3 C4 -179.7(3) . . . . ?
C6 C2 N3 Cu1 -172.70(19) . . . . ?
C1 C2 N3 Cu1 7.4(4) . . . . ?
O1 Cu1 N3 C4 -29.3(3) . . . . ?
N3 Cu1 N3 C4 146.3(2) 6_565 . . . ?
S18 Cu1 N3 C4 -127.1(3) . . . . ?
Cu1 Cu1 N3 C4 -25.8(3) 5_666 . . . ?
O1 Cu1 N3 C2 141.46(19) . . . . ?
N3 Cu1 N3 C2 -42.9(2) 6_565 . . . ?
S18 Cu1 N3 C2 43.6(2) . . . . ?
Cu1 Cu1 N3 C2 144.97(17) 5_666 . . . ?
C2 N3 C4 N5 -0.2(3) . . . . ?
Cu1 N3 C4 N5 171.4(2) . . . . ?
C2 N3 C4 C7' 168.8(4) . . . . ?
Cu1 N3 C4 C7' -19.5(5) . . . . ?
C2 N3 C4 C7 -173.4(4) . . . . ?
Cu1 N3 C4 C7 -1.8(5) . . . . ?
N3 C4 N5 C6 0.2(3) . . . . ?
C7' C4 N5 C6 -168.7(4) . . . . ?
C7 C4 N5 C6 174.3(3) . . . . ?
N3 C2 C6 N5 -0.1(3) . . . . ?
C1 C2 C6 N5 179.8(3) . . . . ?
C4 N5 C6 C2 0.0(3) . . . . ?
N3 C4 C7 C12 88.9(6) . . . . ?
N5 C4 C7 C12 -83.8(5) . . . . ?
C7' C4 C7 C12 158.0(17) . . . . ?
N3 C4 C7 C8 -95.0(5) . . . . ?
N5 C4 C7 C8 92.3(4) . . . . ?
C7' C4 C7 C8 -25.9(12) . . . . ?
C12 C7 C8 C9 -0.1(2) . . . . ?
C4 C7 C8 C9 -176.4(5) . . . . ?
C7 C8 C9 C10 0.1(2) . . . . ?
C8 C9 C10 C11 -0.3(5) . . . . ?
C9 C10 C11 C12 0.4(6) . . . . ?
C10 C11 C12 C7 -0.4(6) . . . . ?
C8 C7 C12 C11 0.2(5) . . . . ?
C4 C7 C12 C11 176.2(6) . . . . ?
N3 C4 C7' C8' -20.4(6) . . . . ?
N5 C4 C7' C8' 146.9(4) . . . . ?
C7 C4 C7' C8' -142.2(16) . . . . ?
N3 C4 C7' C12' 156.6(3) . . . . ?
N5 C4 C7' C12' -36.1(6) . . . . ?
C7 C4 C7' C12' 34.8(12) . . . . ?
C12' C7' C8' C9' 0.1(2) . . . . ?
C4 C7' C8' C9' 177.0(6) . . . . ?
C7' C8' C9' C10' -0.1(2) . . . . ?
C8' C9' C10' C11' 0.5(5) . . . . ?
C9' C10' C11' C12' -0.9(6) . . . . ?
C8' C7' C12' C11' -0.5(5) . . . . ?
C4 C7' C12' C11' -177.7(5) . . . . ?
C10' C11' C12' C7' 0.9(6) . . . . ?
C2 C1 O13 C14 61.0(2) 6_565 . . . ?
C2 C1 O13 C14 -61.0(2) . . . . ?
C15 C1 O13 C14 -176.0(3) . . . . ?
C15 C1 O13 C14 176.0(3) 6_565 . . . ?
O13 C1 C15 C17 41.9(6) . . . 6_565 ?
C2 C1 C15 C17 161.3(5) 6_565 . . 6_565 ?
C2 C1 C15 C17 -74.1(6) . . . 6_565 ?
O13 C1 C15 C16 71.1(5) . . . . ?
C2 C1 C15 C16 -169.6(4) 6_565 . . . ?
C2 C1 C15 C16 -45.0(5) . . . . ?
C15 C1 C15 C16 162.0(5) 6_565 . . . ?
O13 C1 C15 C17 -52.3(5) . . . . ?
C2 C1 C15 C17 67.0(5) 6_565 . . . ?
C2 C1 C15 C17 -168.4(5) . . . . ?
O13 C1 C15 C16 -76.0(4) . . . 6_565 ?
C2 C1 C15 C16 43.3(5) 6_565 . . 6_565 ?
C2 C1 C15 C16 167.9(4) . . . 6_565 ?
O13 C1 C15 S18 -176.0(3) . . . . ?
C2 C1 C15 S18 -56.6(5) 6_565 . . . ?
C2 C1 C15 S18 68.0(5) . . . . ?
C17 C15 S18 C19 39.3(6) 6_565 . . . ?
C16 C15 S18 C19 20.5(5) . . . . ?
C17 C15 S18 C19 138.9(5) . . . . ?
C1 C15 S18 C19 -100.5(5) . . . . ?
C16 C15 S18 C19 152.8(4) 6_565 . . . ?
C15 C15 S18 C19 5.2(2) 6_565 . . 6_565 ?
C17 C15 S18 C19 -130.3(6) 6_565 . . 6_565 ?
C16 C15 S18 C19 -149.1(4) . . . 6_565 ?
C17 C15 S18 C19 -30.7(5) . . . 6_565 ?
C1 C15 S18 C19 89.9(5) . . . 6_565 ?
C16 C15 S18 C19 -16.8(4) 6_565 . . 6_565 ?
C15 C15 S18 Cu1 -90.87(7) 6_565 . . . ?
C17 C15 S18 Cu1 133.6(5) 6_565 . . . ?
C16 C15 S18 Cu1 114.8(4) . . . . ?
C17 C15 S18 Cu1 -126.8(4) . . . . ?
C1 C15 S18 Cu1 -6.2(5) . . . . ?
C16 C15 S18 Cu1 -113.0(3) 6_565 . . . ?
O1 Cu1 S18 C15 144.3(3) 5_666 . . . ?
O1 Cu1 S18 C15 -137.3(3) . . . . ?
N3 Cu1 S18 C15 48.5(3) 6_565 . . . ?
N3 Cu1 S18 C15 -41.5(3) . . . . ?
Cu1 Cu1 S18 C15 -176.5(3) 5_666 . . . ?
O1 Cu1 S18 C15 137.3(3) 5_666 . . 6_565 ?
O1 Cu1 S18 C15 -144.3(3) . . . 6_565 ?
N3 Cu1 S18 C15 41.5(3) 6_565 . . 6_565 ?
N3 Cu1 S18 C15 -48.5(3) . . . 6_565 ?
Cu1 Cu1 S18 C15 176.5(3) 5_666 . . 6_565 ?
O1 Cu1 S18 C19 -119.6(2) 5_666 . . . ?
O1 Cu1 S18 C19 -41.3(2) . . . . ?
N3 Cu1 S18 C19 144.6(2) 6_565 . . . ?
N3 Cu1 S18 C19 54.6(2) . . . . ?
Cu1 Cu1 S18 C19 -80.4(2) 5_666 . . . ?
O1 Cu1 S18 C19 41.3(2) 5_666 . . 6_565 ?
O1 Cu1 S18 C19 119.6(2) . . . 6_565 ?
N3 Cu1 S18 C19 -54.6(2) 6_565 . . 6_565 ?
N3 Cu1 S18 C19 -144.5(2) . . . 6_565 ?
Cu1 Cu1 S18 C19 80.4(2) 5_666 . . 6_565 ?
